data_4317799
loop_
_publ_author_name
'Yoshihiro Matano'
'Hazumi Nomura'
'Hitomi Suzuki'

_publ_contact_author_email ' matano@kuchem.kyoto-u.ac.jp '
_publ_contact_author_fax ' +81-75-753-4000 '
_publ_contact_author_name ' Yoshihiro Matano'
_publ_section_title
;
 Synthesis and Structural Comparison of Triaryl(sulfonylimino)pnictoranes
;
_journal_name_full 'Inorganic Chemistry'
_journal_page_first 1940
_journal_page_last 1948
_journal_paper_doi 10.1021/ic0110575
_journal_volume 41
_journal_year 2002
_chemical_formula_moiety 'C22 H21 F3 N O2 P S '
_chemical_formula_sum 'C22 H21 F3 N O2 P S'
_chemical_formula_weight 451.44
_space_group_IT_number 14
_symmetry_cell_setting monoclinic
_symmetry_Int_Tables_number 14
_symmetry_space_group_name_Hall '-P 2yn'
_symmetry_space_group_name_H-M 'P 1 21/n 1'
_cell_angle_alpha 90
_cell_angle_beta 112.56(1)
_cell_angle_gamma 90
_cell_formula_units_Z 4
_cell_length_a 10.419(2)
_cell_length_b 21.244(2)
_cell_length_c 10.697(2)
_cell_measurement_reflns_used 25
_cell_measurement_temperature 296.7
_cell_measurement_theta_max 12.4
_cell_measurement_theta_min 11.1
_cell_volume 2186.5(6)
_computing_cell_refinement 'MSC/AFC Diffractometer Control'
_computing_data_collection 'MSC/AFC Diffractometer Control'
_computing_data_reduction 'teXsan Ver. 1.11'
_computing_publication_material 'teXsan Ver. 1.11'
_computing_structure_refinement 'teXsan Ver. 1.10'
_computing_structure_solution SIR92
_diffrn_measured_fraction_theta_full 1.0372
_diffrn_measured_fraction_theta_max 1.0372
_diffrn_measurement_device_type 'Rigaku AFC7S'
_diffrn_measurement_method \w-2\q
_diffrn_radiation_type 'Mo K\a'
_diffrn_radiation_wavelength 0.7107
_diffrn_reflns_av_R_equivalents 0.036
_diffrn_reflns_limit_h_max 13
_diffrn_reflns_limit_h_min 0
_diffrn_reflns_limit_k_max 27
_diffrn_reflns_limit_k_min 0
_diffrn_reflns_limit_l_max 12
_diffrn_reflns_limit_l_min -13
_diffrn_reflns_number 5282
_diffrn_reflns_theta_full 27.49
_diffrn_reflns_theta_max 27.49
_diffrn_standards_decay_% 0.22
_diffrn_standards_interval_count 150
_diffrn_standards_number 3
_exptl_absorpt_coefficient_mu 0.265
_exptl_absorpt_correction_T_max 0.998
_exptl_absorpt_correction_T_min 0.848
_exptl_absorpt_correction_type psi-scan
_exptl_absorpt_process_details '(North, Phillips & Mathews, 1968)'
_exptl_crystal_colour colorless
_exptl_crystal_density_diffrn 1.371
_exptl_crystal_density_method 'not measured'
_exptl_crystal_description prismatic
_exptl_crystal_size_max 0.500
_exptl_crystal_size_mid 0.240
_exptl_crystal_size_min 0.100
_refine_diff_density_max 0.45
_refine_diff_density_min -0.33
_refine_ls_extinction_method none
_refine_ls_goodness_of_fit_ref 1.039
_refine_ls_hydrogen_treatment noref
_refine_ls_number_parameters 271
_refine_ls_number_reflns 5019
_refine_ls_R_factor_gt 0.0628
_refine_ls_shift/su_max 0.0057
_refine_ls_structure_factor_coef Fsqd
_refine_ls_weighting_details 'w = 1/[\s^2^(Fo^2^) + (0.10200(Max(Fo^2^,0) + 2Fc^2^)/3)^2^]'
_refine_ls_weighting_scheme calc
_refine_ls_wR_factor_ref 0.2162
_reflns_number_gt 2487
_reflns_number_total 5210
_reflns_threshold_expression F^2^>2.0\s(F^2^)
_cod_data_source_file ic0110575_2.cif
_cod_data_source_block p-Tol3P_NSO2CF3
_cod_original_cell_volume 2186.5(7)
_cod_original_formula_sum 'C22 H21 F3 N O2 P S '
_cod_database_code 4317799

loop_
_symmetry_equiv_pos_as_xyz
x,y,z
1/2-x,1/2+y,1/2-z
-x,-y,-z
1/2+x,1/2-y,1/2+z

loop_
_atom_site_label
_atom_site_type_symbol
_atom_site_fract_x
_atom_site_fract_y
_atom_site_fract_z
_atom_site_U_iso_or_equiv
_atom_site_adp_type
_atom_site_occupancy
_atom_site_calc_flag
_atom_site_refinement_flags
_atom_site_disorder_assembly
_atom_site_disorder_group
S S -0.6022(1) -0.09530(5) -0.7471(1) 0.0534(3) Uani 1.00 d . . .
P P -0.42742(10) -0.17168(5) -0.83045(9) 0.0382(3) Uani 1.00 d . . .
F(1) F -0.6407(4) 0.0086(2) -0.8842(4) 0.121(2) Uani 1.00 d . . .
F(2) F -0.4368(4) -0.0009(2) -0.7351(5) 0.134(2) Uani 1.00 d . . .
F(3) F -0.6089(5) 0.0208(2) -0.6753(4) 0.136(2) Uani 1.00 d . . .
O(1) O -0.5187(4) -0.1110(2) -0.6101(3) 0.084(1) Uani 1.00 d . . .
O(2) O -0.7486(3) -0.0975(2) -0.7870(4) 0.078(1) Uani 1.00 d . . .
N N -0.5550(3) -0.1241(2) -0.8555(3) 0.0457(9) Uani 1.00 d . . .
C(1) C -0.4362(4) -0.1906(2) -0.9967(3) 0.0396(10) Uani 1.00 d . . .
C(2) C -0.5010(4) -0.1503(2) -1.1054(4) 0.048(1) Uani 1.00 d . . .
C(3) C -0.5123(4) -0.1676(2) -1.2334(4) 0.053(1) Uani 1.00 d . . .
C(4) C -0.4601(4) -0.2236(2) -1.2579(4) 0.049(1) Uani 1.00 d . . .
C(5) C -0.3921(5) -0.2621(2) -1.1496(4) 0.053(1) Uani 1.00 d . . .
C(6) C -0.3808(4) -0.2464(2) -1.0204(4) 0.049(1) Uani 1.00 d . . .
C(7) C -0.4497(4) -0.2439(2) -0.7540(3) 0.0391(10) Uani 1.00 d . . .
C(8) C -0.3386(4) -0.2826(2) -0.6812(4) 0.047(1) Uani 1.00 d . . .
C(9) C -0.3624(4) -0.3401(2) -0.6334(4) 0.051(1) Uani 1.00 d . . .
C(10) C -0.4958(4) -0.3600(2) -0.6546(4) 0.049(1) Uani 1.00 d . . .
C(11) C -0.6058(4) -0.3207(2) -0.7256(4) 0.050(1) Uani 1.00 d . . .
C(12) C -0.5835(4) -0.2632(2) -0.7738(4) 0.047(1) Uani 1.00 d . . .
C(13) C -0.2577(4) -0.1405(2) -0.7355(4) 0.0406(10) Uani 1.00 d . . .
C(14) C -0.1778(4) -0.1147(2) -0.8020(4) 0.050(1) Uani 1.00 d . . .
C(15) C -0.0501(4) -0.0889(2) -0.7293(4) 0.054(1) Uani 1.00 d . . .
C(16) C 0.0038(4) -0.0875(2) -0.5884(4) 0.049(1) Uani 1.00 d . . .
C(17) C -0.0766(4) -0.1123(2) -0.5245(4) 0.055(1) Uani 1.00 d . . .
C(18) C -0.2047(4) -0.1385(2) -0.5952(4) 0.050(1) Uani 1.00 d . . .
C(19) C -0.5689(6) -0.0119(3) -0.7627(7) 0.087(2) Uani 1.00 d . . .
C(20) C -0.4777(5) -0.2433(3) -1.3993(4) 0.070(2) Uani 1.00 d . . .
C(21) C -0.5204(6) -0.4231(2) -0.6032(5) 0.074(2) Uani 1.00 d . . .
C(22) C 0.1473(5) -0.0613(3) -0.5079(5) 0.073(2) Uani 1.00 d . . .
H(1) H -0.5388 -0.1106 -1.0897 0.0569 Uiso 1.00 calc . . .
H(2) H -0.5574 -0.1392 -1.3065 0.0652 Uiso 1.00 calc . . .
H(3) H -0.3498 -0.3018 -1.1626 0.0623 Uiso 1.00 calc . . .
H(4) H -0.3319 -0.2740 -0.9470 0.0607 Uiso 1.00 calc . . .
H(5) H -0.2457 -0.2692 -0.6680 0.0607 Uiso 1.00 calc . . .
H(6) H -0.2820 -0.3676 -0.5806 0.0677 Uiso 1.00 calc . . .
H(7) H -0.6994 -0.3305 -0.7324 0.0658 Uiso 1.00 calc . . .
H(8) H -0.6611 -0.2381 -0.8304 0.0610 Uiso 1.00 calc . . .
H(9) H -0.2179 -0.1157 -0.9020 0.0637 Uiso 1.00 calc . . .
H(10) H 0.0089 -0.0711 -0.7720 0.0664 Uiso 1.00 calc . . .
H(11) H -0.0408 -0.1123 -0.4259 0.0691 Uiso 1.00 calc . . .
H(12) H -0.2624 -0.1568 -0.5498 0.0656 Uiso 1.00 calc . . .
H(13) H -0.5274 -0.2834 -1.4209 0.0748 Uiso 1.00 calc . . .
H(14) H -0.5285 -0.2137 -1.4642 0.0748 Uiso 1.00 calc . . .
H(15) H -0.3891 -0.2501 -1.4035 0.0748 Uiso 1.00 calc . . .
H(16) H -0.6126 -0.4313 -0.6210 0.0863 Uiso 1.00 calc . . .
H(17) H -0.4796 -0.4565 -0.6361 0.0863 Uiso 1.00 calc . . .
H(18) H -0.4692 -0.4241 -0.5027 0.0863 Uiso 1.00 calc . . .
H(19) H 0.1672 -0.0638 -0.4159 0.0825 Uiso 1.00 calc . . .
H(20) H 0.2142 -0.0848 -0.5307 0.0825 Uiso 1.00 calc . . .
H(21) H 0.1509 -0.0183 -0.5345 0.0825 Uiso 1.00 calc . . .

loop_
_atom_site_aniso_label
_atom_site_aniso_U_11
_atom_site_aniso_U_22
_atom_site_aniso_U_33
_atom_site_aniso_U_12
_atom_site_aniso_U_13
_atom_site_aniso_U_23
S 0.0563(7) 0.0521(6) 0.0554(7) 0.0029(5) 0.0254(5) -0.0043(5)
P 0.0367(5) 0.0438(6) 0.0332(5) 0.0012(4) 0.0124(4) 0.0006(4)
F(1) 0.138(3) 0.077(2) 0.146(4) 0.023(2) 0.052(3) 0.042(2)
F(2) 0.085(2) 0.077(2) 0.221(5) -0.028(2) 0.038(3) -0.016(3)
F(3) 0.169(4) 0.078(2) 0.164(4) 0.015(2) 0.068(3) -0.051(3)
O(1) 0.109(3) 0.098(3) 0.048(2) 0.029(2) 0.031(2) 0.007(2)
O(2) 0.050(2) 0.093(3) 0.105(3) -0.004(2) 0.044(2) -0.015(2)
N 0.041(2) 0.052(2) 0.041(2) 0.008(1) 0.013(1) 0.000(2)
C(1) 0.036(2) 0.047(2) 0.034(2) -0.001(2) 0.011(2) -0.001(2)
C(2) 0.055(2) 0.047(2) 0.045(2) 0.004(2) 0.021(2) 0.006(2)
C(3) 0.051(2) 0.068(3) 0.035(2) 0.002(2) 0.012(2) 0.009(2)
C(4) 0.048(2) 0.062(3) 0.040(2) -0.012(2) 0.022(2) -0.006(2)
C(5) 0.069(3) 0.048(2) 0.049(2) -0.001(2) 0.030(2) -0.006(2)
C(6) 0.060(3) 0.043(2) 0.045(2) 0.006(2) 0.022(2) 0.006(2)
C(7) 0.040(2) 0.047(2) 0.030(2) -0.001(2) 0.012(1) -0.004(2)
C(8) 0.041(2) 0.056(2) 0.042(2) 0.001(2) 0.015(2) 0.005(2)
C(9) 0.051(2) 0.055(3) 0.041(2) 0.004(2) 0.012(2) 0.009(2)
C(10) 0.060(3) 0.050(2) 0.041(2) -0.005(2) 0.024(2) -0.001(2)
C(11) 0.050(2) 0.054(2) 0.052(2) -0.008(2) 0.026(2) -0.004(2)
C(12) 0.039(2) 0.050(2) 0.048(2) 0.001(2) 0.013(2) -0.001(2)
C(13) 0.035(2) 0.046(2) 0.041(2) 0.001(2) 0.014(2) 0.001(2)
C(14) 0.052(2) 0.058(2) 0.036(2) -0.005(2) 0.014(2) 0.003(2)
C(15) 0.046(2) 0.061(3) 0.061(3) -0.008(2) 0.025(2) 0.003(2)
C(16) 0.040(2) 0.047(2) 0.056(2) -0.003(2) 0.013(2) -0.008(2)
C(17) 0.054(2) 0.069(3) 0.036(2) -0.005(2) 0.011(2) -0.003(2)
C(18) 0.044(2) 0.061(3) 0.043(2) -0.011(2) 0.016(2) 0.001(2)
C(19) 0.076(4) 0.056(3) 0.115(5) 0.002(3) 0.021(3) -0.013(3)
C(20) 0.072(3) 0.100(4) 0.039(2) -0.008(3) 0.022(2) -0.015(2)
C(21) 0.087(4) 0.061(3) 0.076(3) -0.015(3) 0.033(3) 0.007(3)
C(22) 0.056(3) 0.079(3) 0.074(3) -0.012(2) 0.015(2) -0.020(3)

loop_
_atom_type_symbol
_atom_type_description
_atom_type_scat_dispersion_real
_atom_type_scat_dispersion_imag
_atom_type_scat_source
C C 0.003 0.002
;International Tables for Crystallography
(1992, Vol. C, Tables 4.2.6.8 and 6.1.1.1)
;
H H 0.000 0.000
;International Tables for Crystallography
(1992, Vol. C, Table 6.1.1.2)
;
F F 0.017 0.010
;International Tables for Crystallography
(1992, Vol. C, Tables 4.2.6.8 and 6.1.1.1)
;
N N 0.006 0.003
;International Tables for Crystallography
(1992, Vol. C, Tables 4.2.6.8 and 6.1.1.1)
;
O O 0.011 0.006
;International Tables for Crystallography
(1992, Vol. C, Tables 4.2.6.8 and 6.1.1.1)
;
P P 0.102 0.094
;International Tables for Crystallography
(1992, Vol. C, Tables 4.2.6.8 and 6.1.1.1)
;
S S 0.125 0.123
;International Tables for Crystallography
(1992, Vol. C, Tables 4.2.6.8 and 6.1.1.1)
;

loop_
_geom_angle_atom_site_label_1
_geom_angle_atom_site_label_2
_geom_angle_atom_site_label_3
_geom_angle
_geom_angle_site_symmetry_1
_geom_angle_site_symmetry_2
_geom_angle_site_symmetry_3
_geom_angle_publ_flag
O(1) S O(2) 117.6(2) . . . yes
O(1) S N 115.7(2) . . . yes
O(1) S C(19) 105.0(3) . . . yes
O(2) S N 112.0(2) . . . yes
O(2) S C(19) 103.0(3) . . . yes
N S C(19) 100.9(3) . . . yes
N P C(1) 104.6(2) . . . yes
N P C(7) 111.7(2) . . . yes
N P C(13) 115.7(2) . . . yes
C(1) P C(7) 107.1(2) . . . yes
C(1) P C(13) 108.0(2) . . . yes
C(7) P C(13) 109.2(2) . . . yes
S N P 127.1(2) . . . yes
P C(1) C(2) 121.0(3) . . . yes
P C(1) C(6) 120.6(3) . . . yes
C(2) C(1) C(6) 118.4(3) . . . yes
C(1) C(2) C(3) 119.7(4) . . . yes
C(1) C(2) H(1) 119.1 . . . no
C(3) C(2) H(1) 121.2 . . . no
C(2) C(3) C(4) 122.1(4) . . . yes
C(2) C(3) H(2) 118.2 . . . no
C(4) C(3) H(2) 119.7 . . . no
C(3) C(4) C(5) 117.9(4) . . . yes
C(3) C(4) C(20) 121.8(4) . . . yes
C(5) C(4) C(20) 120.3(4) . . . yes
C(4) C(5) C(6) 121.2(4) . . . yes
C(4) C(5) H(3) 120.3 . . . no
C(6) C(5) H(3) 118.5 . . . no
C(1) C(6) C(5) 120.6(4) . . . yes
C(1) C(6) H(4) 120.2 . . . no
C(5) C(6) H(4) 119.2 . . . no
P C(7) C(8) 122.3(3) . . . yes
P C(7) C(12) 118.7(3) . . . yes
C(8) C(7) C(12) 118.9(4) . . . yes
C(7) C(8) C(9) 120.0(4) . . . yes
C(7) C(8) H(5) 118.8 . . . no
C(9) C(8) H(5) 121.1 . . . no
C(8) C(9) C(10) 121.3(4) . . . yes
C(8) C(9) H(6) 119.7 . . . no
C(10) C(9) H(6) 118.9 . . . no
C(9) C(10) C(11) 118.2(4) . . . yes
C(9) C(10) C(21) 120.8(4) . . . yes
C(11) C(10) C(21) 121.0(4) . . . yes
C(10) C(11) C(12) 121.1(4) . . . yes
C(10) C(11) H(7) 120.4 . . . no
C(12) C(11) H(7) 118.0 . . . no
C(7) C(12) C(11) 120.5(4) . . . yes
C(7) C(12) H(8) 118.9 . . . no
C(11) C(12) H(8) 120.3 . . . no
P C(13) C(14) 120.4(3) . . . yes
P C(13) C(18) 121.4(3) . . . yes
C(14) C(13) C(18) 118.1(3) . . . yes
C(13) C(14) C(15) 120.3(4) . . . yes
C(13) C(14) H(9) 117.1 . . . no
C(15) C(14) H(9) 122.6 . . . no
C(14) C(15) C(16) 121.6(4) . . . yes
C(14) C(15) H(10) 122.6 . . . no
C(16) C(15) H(10) 115.8 . . . no
C(15) C(16) C(17) 117.4(4) . . . yes
C(15) C(16) C(22) 121.5(4) . . . yes
C(17) C(16) C(22) 121.0(4) . . . yes
C(16) C(17) C(18) 122.1(4) . . . yes
C(16) C(17) H(11) 119.0 . . . no
C(18) C(17) H(11) 118.9 . . . no
C(13) C(18) C(17) 120.5(4) . . . yes
C(13) C(18) H(12) 117.2 . . . no
C(17) C(18) H(12) 122.4 . . . no
S C(19) F(1) 111.0(4) . . . yes
S C(19) F(2) 111.8(4) . . . yes
S C(19) F(3) 108.4(5) . . . yes
F(1) C(19) F(2) 108.5(6) . . . yes
F(1) C(19) F(3) 107.9(5) . . . yes
F(2) C(19) F(3) 109.2(5) . . . yes
C(4) C(20) H(13) 109.2 . . . no
C(4) C(20) H(14) 111.9 . . . no
C(4) C(20) H(15) 110.0 . . . no
H(13) C(20) H(14) 108.3 . . . no
H(13) C(20) H(15) 107.0 . . . no
H(14) C(20) H(15) 110.3 . . . no
C(10) C(21) H(16) 113.6 . . . no
C(10) C(21) H(17) 111.3 . . . no
C(10) C(21) H(18) 108.3 . . . no
H(16) C(21) H(17) 111.1 . . . no
H(16) C(21) H(18) 107.5 . . . no
H(17) C(21) H(18) 104.5 . . . no
C(16) C(22) H(19) 110.6 . . . no
C(16) C(22) H(20) 108.5 . . . no
C(16) C(22) H(21) 108.9 . . . no
H(19) C(22) H(20) 110.5 . . . no
H(19) C(22) H(21) 110.7 . . . no
H(20) C(22) H(21) 107.6 . . . no

loop_
_geom_bond_atom_site_label_1
_geom_bond_atom_site_label_2
_geom_bond_distance
_geom_bond_site_symmetry_1
_geom_bond_site_symmetry_2
_geom_bond_publ_flag
S O(1) 1.427(3) . . yes
S O(2) 1.418(3) . . yes
S N 1.548(3) . . yes
S C(19) 1.826(6) . . yes
P N 1.609(3) . . yes
P C(1) 1.791(4) . . yes
P C(7) 1.796(4) . . yes
P C(13) 1.794(4) . . yes
F(1) C(19) 1.301(7) . . yes
F(2) C(19) 1.312(6) . . yes
F(3) C(19) 1.352(7) . . yes
C(1) C(2) 1.393(5) . . yes
C(1) C(6) 1.385(5) . . yes
C(2) C(3) 1.378(6) . . yes
C(2) H(1) 0.972 . . no
C(3) C(4) 1.374(6) . . yes
C(3) H(2) 0.956 . . no
C(4) C(5) 1.373(6) . . yes
C(4) C(20) 1.511(5) . . yes
C(5) C(6) 1.382(5) . . yes
C(5) H(3) 0.985 . . no
C(6) H(4) 0.956 . . no
C(7) C(8) 1.389(5) . . yes
C(7) C(12) 1.389(5) . . yes
C(8) C(9) 1.382(6) . . yes
C(8) H(5) 0.965 . . no
C(9) C(10) 1.387(5) . . yes
C(9) H(6) 0.999 . . no
C(10) C(11) 1.385(6) . . yes
C(10) C(21) 1.508(6) . . yes
C(11) C(12) 1.379(6) . . yes
C(11) H(7) 0.972 . . no
C(12) H(8) 0.964 . . no
C(13) C(14) 1.398(5) . . yes
C(13) C(18) 1.387(5) . . yes
C(14) C(15) 1.371(5) . . yes
C(14) H(9) 0.988 . . no
C(15) C(16) 1.392(6) . . yes
C(15) H(10) 0.972 . . no
C(16) C(17) 1.373(6) . . yes
C(16) C(22) 1.516(6) . . yes
C(17) C(18) 1.374(5) . . yes
C(17) H(11) 0.975 . . no
C(18) H(12) 0.986 . . no
C(20) H(13) 0.977 . . no
C(20) H(14) 0.937 . . no
C(20) H(15) 0.953 . . no
C(21) H(16) 0.921 . . no
C(21) H(17) 0.960 . . no
C(21) H(18) 1.001 . . no
C(22) H(19) 0.926 . . no
C(22) H(20) 0.962 . . no
C(22) H(21) 0.960 . . no

loop_
_geom_contact_atom_site_label_1
_geom_contact_atom_site_label_2
_geom_contact_distance
_geom_contact_site_symmetry_1
_geom_contact_site_symmetry_2
_geom_contact_publ_flag
F(1) C(2) 3.374(5) . 3_453 ?
F(2) C(22) 3.404(6) . 3_554 ?
F(2) C(2) 3.579(6) . 3_453 ?
F(3) O(1) 3.413(5) . 3_454 ?
O(1) C(20) 3.526(7) . 1_556 ?
O(2) C(15) 3.432(5) . 1_455 ?
O(2) C(21) 3.508(6) . 4_444 ?
N C(9) 3.516(5) . 4_444 ?
C(2) C(8) 3.588(6) . 4_444 ?
C(5) C(16) 3.514(6) . 4_444 ?
C(5) C(15) 3.518(6) . 4_444 ?

loop_
_geom_torsion_atom_site_label_1
_geom_torsion_atom_site_label_2
_geom_torsion_atom_site_label_3
_geom_torsion_atom_site_label_4
_geom_torsion
_geom_torsion_site_symmetry_1
_geom_torsion_site_symmetry_2
_geom_torsion_site_symmetry_3
_geom_torsion_site_symmetry_4
_geom_torsion_publ_flag
S N P C(1) 176.5(2) . . . . yes
S N P C(7) 61.0(3) . . . . yes
S N P C(13) -64.8(3) . . . . yes
P N S O(1) 2.8(4) . . . . yes
P N S O(2) -135.6(3) . . . . yes
P N S C(19) 115.5(3) . . . . yes
P C(1) C(2) C(3) -176.8(3) . . . . yes
P C(1) C(6) C(5) 177.5(3) . . . . yes
P C(7) C(8) C(9) -174.9(3) . . . . yes
P C(7) C(12) C(11) 175.0(3) . . . . yes
P C(13) C(14) C(15) 177.8(3) . . . . yes
P C(13) C(18) C(17) -177.6(3) . . . . yes
F(1) C(19) S O(1) -179.4(4) . . . . yes
F(1) C(19) S O(2) -55.8(5) . . . . yes
F(1) C(19) S N 60.0(5) . . . . yes
F(2) C(19) S O(1) 59.3(5) . . . . yes
F(2) C(19) S O(2) -177.1(5) . . . . yes
F(2) C(19) S N -61.3(5) . . . . yes
F(3) C(19) S O(1) -61.1(5) . . . . yes
F(3) C(19) S O(2) 62.5(5) . . . . yes
F(3) C(19) S N 178.3(4) . . . . yes
N P C(1) C(2) 23.6(4) . . . . yes
N P C(1) C(6) -155.1(3) . . . . yes
N P C(7) C(8) -157.5(3) . . . . yes
N P C(7) C(12) 25.7(3) . . . . yes
N P C(13) C(14) -94.8(4) . . . . yes
N P C(13) C(18) 82.1(4) . . . . yes
C(1) P C(7) C(8) 88.6(3) . . . . yes
C(1) P C(7) C(12) -88.3(3) . . . . yes
C(1) P C(13) C(14) 22.0(4) . . . . yes
C(1) P C(13) C(18) -161.1(3) . . . . yes
C(1) C(2) C(3) C(4) -0.6(6) . . . . yes
C(1) C(6) C(5) C(4) -1.0(6) . . . . yes
C(2) C(1) P C(7) 142.3(3) . . . . yes
C(2) C(1) P C(13) -100.2(3) . . . . yes
C(2) C(1) C(6) C(5) -1.2(6) . . . . yes
C(2) C(3) C(4) C(5) -1.6(6) . . . . yes
C(2) C(3) C(4) C(20) 177.6(4) . . . . yes
C(3) C(2) C(1) C(6) 2.0(6) . . . . yes
C(3) C(4) C(5) C(6) 2.4(6) . . . . yes
C(6) C(1) P C(7) -36.4(4) . . . . yes
C(6) C(1) P C(13) 81.1(3) . . . . yes
C(6) C(5) C(4) C(20) -176.8(4) . . . . yes
C(7) P C(13) C(14) 138.2(3) . . . . yes
C(7) P C(13) C(18) -44.9(4) . . . . yes
C(7) C(8) C(9) C(10) -1.0(6) . . . . yes
C(7) C(12) C(11) C(10) 1.0(6) . . . . yes
C(8) C(7) P C(13) -28.1(4) . . . . yes
C(8) C(7) C(12) C(11) -1.9(6) . . . . yes
C(8) C(9) C(10) C(11) 0.1(6) . . . . yes
C(8) C(9) C(10) C(21) 179.3(4) . . . . yes
C(9) C(8) C(7) C(12) 1.9(6) . . . . yes
C(9) C(10) C(11) C(12) -0.1(6) . . . . yes
C(12) C(7) P C(13) 155.0(3) . . . . yes
C(12) C(11) C(10) C(21) -179.3(4) . . . . yes
C(13) C(14) C(15) C(16) 0.0(7) . . . . yes
C(13) C(18) C(17) C(16) -0.2(7) . . . . yes
C(14) C(13) C(18) C(17) -0.6(6) . . . . yes
C(14) C(15) C(16) C(17) -0.8(7) . . . . yes
C(14) C(15) C(16) C(22) 177.7(4) . . . . yes
C(15) C(14) C(13) C(18) 0.8(6) . . . . yes
C(15) C(16) C(17) C(18) 0.9(7) . . . . yes
C(18) C(17) C(16) C(22) -177.6(4) . . . . yes
C(18) C(17) C(16) C(22) -177.6(4) . . . . yes

loop_
_cod_related_entry_id
_cod_related_entry_database
_cod_related_entry_code
1 ChemSpider 30661043
